data_7207896
loop_
_publ_author_name
'Das, Paramita'
'Butcher, Ray J.'
'Mukhopadhyay, Chhanda'

_publ_section_title
;
 Zinc titanate nanopowder: an advanced nanotechnology based recyclable
 heterogeneous catalyst for the one-pot selective synthesis of
 self-aggregated low-molecular mass acceptor--donor--acceptor--acceptor
 systems and acceptor--donor--acceptor triads
;
_journal_issue 5
_journal_name_full 'Green Chemistry'
_journal_page_first 1376
_journal_paper_doi 10.1039/c2gc16641k
_journal_volume 14
_journal_year 2012
_chemical_formula_sum 'C20 H19 N3'
_chemical_formula_weight 301.38
_chemical_name_systematic
;
?
;
_space_group_IT_number 2
_symmetry_space_group_name_Hall '-P 1'
_symmetry_space_group_name_H-M 'P -1'
_atom_sites_solution_hydrogens geom
_atom_sites_solution_primary direct
_atom_sites_solution_secondary difmap
_audit_creation_method SHELXL-97
_cell_angle_alpha 114.009(2)
_cell_angle_beta 113.796(2)
_cell_angle_gamma 90.405(2)
_cell_formula_units_Z 2
_cell_length_a 9.4865(4)
_cell_length_b 9.9343(4)
_cell_length_c 10.5514(5)
_cell_measurement_temperature 296(2)
_cell_measurement_theta_max 29.14
_cell_measurement_theta_min 2.36
_cell_volume 813.50(7)
_computing_cell_refinement 'Bruker SAINT'
_computing_data_collection 'Bruker APEX2'
_computing_data_reduction 'Bruker SAINT'
_computing_structure_refinement 'SHELXL-97 (Sheldrick, 2008)'
_computing_structure_solution 'SHELXS-97 (Sheldrick, 2008)'
_diffrn_ambient_temperature 296(2)
_diffrn_measured_fraction_theta_full 0.970
_diffrn_measured_fraction_theta_max 0.970
_diffrn_radiation_monochromator graphite
_diffrn_radiation_source 'fine-focus sealed tube'
_diffrn_radiation_type MoK\a
_diffrn_radiation_wavelength 0.71073
_diffrn_reflns_av_R_equivalents 0.0271
_diffrn_reflns_av_sigmaI/netI 0.0299
_diffrn_reflns_limit_h_max 13
_diffrn_reflns_limit_h_min -11
_diffrn_reflns_limit_k_max 13
_diffrn_reflns_limit_k_min -13
_diffrn_reflns_limit_l_max 14
_diffrn_reflns_limit_l_min -14
_diffrn_reflns_number 12886
_diffrn_reflns_theta_full 29.31
_diffrn_reflns_theta_max 29.31
_diffrn_reflns_theta_min 2.29
_exptl_absorpt_coefficient_mu 0.074
_exptl_absorpt_correction_T_max 0.9970
_exptl_absorpt_correction_T_min 0.9912
_exptl_absorpt_correction_type empirical
_exptl_absorpt_process_details sadabs
_exptl_crystal_colour colorless
_exptl_crystal_density_diffrn 1.230
_exptl_crystal_density_method 'not measured'
_exptl_crystal_description block
_exptl_crystal_F_000 320
_exptl_crystal_size_max 0.12
_exptl_crystal_size_mid 0.08
_exptl_crystal_size_min 0.04
_refine_diff_density_max 0.241
_refine_diff_density_min -0.184
_refine_diff_density_rms 0.040
_refine_ls_extinction_method none
_refine_ls_goodness_of_fit_ref 1.290
_refine_ls_hydrogen_treatment constr
_refine_ls_matrix_type full
_refine_ls_number_parameters 209
_refine_ls_number_reflns 4320
_refine_ls_number_restraints 0
_refine_ls_restrained_S_all 1.290
_refine_ls_R_factor_all 0.0697
_refine_ls_R_factor_gt 0.0506
_refine_ls_shift/su_max 0.000
_refine_ls_shift/su_mean 0.000
_refine_ls_structure_factor_coef Fsqd
_refine_ls_weighting_details 'calc w=1/[\s^2^(Fo^2^)+(0.0785P)^2^+0.0000P] where P=(Fo^2^+2Fc^2^)/3'
_refine_ls_weighting_scheme calc
_refine_ls_wR_factor_gt 0.1486
_refine_ls_wR_factor_ref 0.1610
_reflns_number_gt 3149
_reflns_number_total 4320
_reflns_threshold_expression >2sigma(I)
_cod_data_source_file c2gc16641k.txt
_cod_data_source_block 5cb
_cod_original_cell_volume 813.50(6)
_cod_database_code 7207896

loop_
_symmetry_equiv_pos_as_xyz
'x, y, z'
'-x, -y, -z'

loop_
_atom_site_label
_atom_site_type_symbol
_atom_site_fract_x
_atom_site_fract_y
_atom_site_fract_z
_atom_site_U_iso_or_equiv
_atom_site_adp_type
_atom_site_occupancy
_atom_site_symmetry_multiplicity
_atom_site_calc_flag
_atom_site_refinement_flags
C1 C 0.46431(17) 0.88119(15) 0.60900(15) 0.0479(3) Uani 1 1 d .
N1 N 0.52197(19) 1.00368(15) 0.65597(15) 0.0728(4) Uani 1 1 d .
C2 C 0.38811(14) 0.72830(13) 0.54888(14) 0.0383(3) Uani 1 1 d .
N2 N -0.00267(16) 0.37225(13) 0.04962(14) 0.0582(4) Uani 1 1 d .
N3 N 0.26330(14) 0.71419(13) 0.29285(13) 0.0511(3) Uani 1 1 d .
H3A H 0.1971 0.6660 0.1966 0.061 Uiso 1 1 calc R
H3B H 0.3161 0.8026 0.3277 0.061 Uiso 1 1 calc R
C6 C 0.22107(14) 0.44082(13) 0.43794(14) 0.0355(3) Uani 1 1 d .
C7 C 0.12296(14) 0.28958(13) 0.37539(14) 0.0377(3) Uani 1 1 d .
C8 C 0.02112(16) 0.27187(14) 0.43486(16) 0.0450(3) Uani 1 1 d .
H6 H 0.0098 0.3556 0.5100 0.054 Uiso 1 1 calc R
C9 C -0.06364(16) 0.13070(15) 0.38313(16) 0.0479(3) Uani 1 1 d .
H7 H -0.1307 0.1212 0.4247 0.057 Uiso 1 1 calc R
C10 C -0.05077(16) 0.00320(14) 0.27072(15) 0.0457(3) Uani 1 1 d .
C11 C -0.1390(2) -0.15011(16) 0.22027(19) 0.0635(4) Uani 1 1 d .
H9A H -0.1768 -0.2085 0.1105 0.095 Uiso 1 1 calc R
H9B H -0.2265 -0.1395 0.2449 0.095 Uiso 1 1 calc R
H9C H -0.0699 -0.2000 0.2732 0.095 Uiso 1 1 calc R
C5 C 0.08702(16) 0.42852(13) 0.17759(15) 0.0414(3) Uani 1 1 d .
C14 C 0.32941(15) 0.51779(13) 0.59373(14) 0.0371(3) Uani 1 1 d .
C15 C 0.41132(15) 0.66409(14) 0.65018(14) 0.0380(3) Uani 1 1 d .
C16 C 0.51797(16) 0.75505(15) 0.82080(14) 0.0462(3) Uani 1 1 d .
H14A H 0.5729 0.8477 0.8371 0.055 Uiso 1 1 calc R
H14B H 0.5963 0.6988 0.8538 0.055 Uiso 1 1 calc R
C17 C 0.43105(18) 0.79426(15) 0.92231(16) 0.0504(4) Uani 1 1 d .
H15A H 0.4943 0.8830 1.0186 0.060 Uiso 1 1 calc R
H15B H 0.3328 0.8198 0.8698 0.060 Uiso 1 1 calc R
C18 C 0.39494(19) 0.66946(16) 0.96039(16) 0.0550(4) Uani 1 1 d .
H16A H 0.4936 0.6478 1.0177 0.066 Uiso 1 1 calc R
H16B H 0.3439 0.7062 1.0276 0.066 Uiso 1 1 calc R
C19 C 0.29148(18) 0.52409(15) 0.82121(15) 0.0515(4) Uani 1 1 d .
H17A H 0.1901 0.5443 0.7677 0.062 Uiso 1 1 calc R
H17B H 0.2738 0.4532 0.8575 0.062 Uiso 1 1 calc R
C20 C 0.35877(16) 0.45052(14) 0.70566(15) 0.0444(3) Uani 1 1 d .
H18A H 0.4713 0.4610 0.7624 0.053 Uiso 1 1 calc R
H18B H 0.3122 0.3438 0.6471 0.053 Uiso 1 1 calc R
C12 C 0.04740(19) 0.02232(15) 0.20938(17) 0.0545(4) Uani 1 1 d .
H19 H 0.0564 -0.0610 0.1322 0.065 Uiso 1 1 calc R
C13 C 0.13269(18) 0.16291(14) 0.26036(17) 0.0505(4) Uani 1 1 d .
H20 H 0.1976 0.1724 0.2166 0.061 Uiso 1 1 calc R
C4 C 0.20020(14) 0.50606(13) 0.33704(14) 0.0363(3) Uani 1 1 d .
C3 C 0.28431(14) 0.65088(13) 0.38927(14) 0.0370(3) Uani 1 1 d .

loop_
_atom_site_aniso_label
_atom_site_aniso_U_11
_atom_site_aniso_U_22
_atom_site_aniso_U_33
_atom_site_aniso_U_23
_atom_site_aniso_U_13
_atom_site_aniso_U_12
C1 0.0559(8) 0.0456(8) 0.0339(7) 0.0189(6) 0.0117(6) -0.0099(6)
N1 0.0976(11) 0.0515(8) 0.0490(7) 0.0216(6) 0.0158(7) -0.0246(7)
C2 0.0414(7) 0.0372(6) 0.0340(6) 0.0161(5) 0.0148(5) -0.0019(5)
N2 0.0732(9) 0.0473(7) 0.0365(7) 0.0147(6) 0.0128(6) -0.0067(6)
N3 0.0629(8) 0.0454(6) 0.0353(6) 0.0210(5) 0.0105(5) -0.0115(5)
C6 0.0415(7) 0.0305(6) 0.0356(6) 0.0138(5) 0.0192(5) 0.0053(5)
C7 0.0431(7) 0.0326(6) 0.0354(6) 0.0163(5) 0.0147(6) 0.0024(5)
C8 0.0505(8) 0.0374(7) 0.0456(7) 0.0146(6) 0.0243(6) 0.0037(5)
C9 0.0443(7) 0.0496(8) 0.0507(8) 0.0243(7) 0.0203(6) -0.0008(6)
C10 0.0487(8) 0.0378(7) 0.0396(7) 0.0186(6) 0.0086(6) -0.0035(5)
C11 0.0692(10) 0.0458(8) 0.0578(9) 0.0212(7) 0.0146(8) -0.0137(7)
C5 0.0506(7) 0.0360(6) 0.0354(7) 0.0153(5) 0.0181(6) 0.0007(5)
C14 0.0416(7) 0.0348(6) 0.0368(6) 0.0180(5) 0.0173(5) 0.0054(5)
C15 0.0400(6) 0.0381(6) 0.0336(6) 0.0166(5) 0.0137(5) 0.0003(5)
C16 0.0486(7) 0.0462(7) 0.0346(7) 0.0196(6) 0.0089(6) -0.0076(6)
C17 0.0653(9) 0.0436(7) 0.0333(7) 0.0155(6) 0.0158(6) -0.0023(6)
C18 0.0703(10) 0.0535(8) 0.0393(8) 0.0223(7) 0.0214(7) -0.0037(7)
C19 0.0622(9) 0.0501(8) 0.0424(8) 0.0250(7) 0.0196(7) -0.0047(6)
C20 0.0502(8) 0.0391(7) 0.0417(7) 0.0231(6) 0.0136(6) 0.0029(5)
C12 0.0780(10) 0.0326(7) 0.0479(8) 0.0101(6) 0.0318(8) 0.0012(6)
C13 0.0687(9) 0.0372(7) 0.0526(8) 0.0173(6) 0.0364(8) 0.0046(6)
C4 0.0422(7) 0.0327(6) 0.0318(6) 0.0125(5) 0.0165(5) 0.0016(5)
C3 0.0418(7) 0.0354(6) 0.0335(6) 0.0157(5) 0.0162(5) 0.0014(5)

loop_
_atom_type_symbol
_atom_type_description
_atom_type_scat_dispersion_real
_atom_type_scat_dispersion_imag
_atom_type_scat_source
C C 0.0033 0.0016 'International Tables Vol C Tables 4.2.6.8 and 6.1.1.4'
H H 0.0000 0.0000 'International Tables Vol C Tables 4.2.6.8 and 6.1.1.4'
N N 0.0061 0.0033 'International Tables Vol C Tables 4.2.6.8 and 6.1.1.4'

loop_
_geom_angle_atom_site_label_1
_geom_angle_atom_site_label_2
_geom_angle_atom_site_label_3
_geom_angle
N1 C1 C2 178.57(17)
C15 C2 C3 122.30(10)
C15 C2 C1 119.61(11)
C3 C2 C1 117.98(10)
C3 N3 H3A 120.0
C3 N3 H3B 120.0
H3A N3 H3B 120.0
C14 C6 C4 120.27(10)
C14 C6 C7 120.96(10)
C4 C6 C7 118.76(11)
C13 C7 C8 117.88(11)
C13 C7 C6 121.70(11)
C8 C7 C6 120.40(11)
C9 C8 C7 120.59(12)
C9 C8 H6 119.7
C7 C8 H6 119.7
C8 C9 C10 121.51(12)
C8 C9 H7 119.2
C10 C9 H7 119.2
C12 C10 C9 117.52(11)
C12 C10 C11 121.68(13)
C9 C10 C11 120.80(13)
C10 C11 H9A 109.5
C10 C11 H9B 109.5
H9A C11 H9B 109.5
C10 C11 H9C 109.5
H9A C11 H9C 109.5
H9B C11 H9C 109.5
N2 C5 C4 177.01(12)
C6 C14 C15 119.12(10)
C6 C14 C20 122.14(10)
C15 C14 C20 118.72(11)
C2 C15 C14 119.94(11)
C2 C15 C16 119.84(10)
C14 C15 C16 120.15(10)
C15 C16 C17 113.71(11)
C15 C16 H14A 108.8
C17 C16 H14A 108.8
C15 C16 H14B 108.8
C17 C16 H14B 108.8
H14A C16 H14B 107.7
C18 C17 C16 114.79(12)
C18 C17 H15A 108.6
C16 C17 H15A 108.6
C18 C17 H15B 108.6
C16 C17 H15B 108.6
H15A C17 H15B 107.5
C19 C18 C17 114.98(11)
C19 C18 H16A 108.5
C17 C18 H16A 108.5
C19 C18 H16B 108.5
C17 C18 H16B 108.5
H16A C18 H16B 107.5
C18 C19 C20 114.56(12)
C18 C19 H17A 108.6
C20 C19 H17A 108.6
C18 C19 H17B 108.6
C20 C19 H17B 108.6
H17A C19 H17B 107.6
C14 C20 C19 113.29(11)
C14 C20 H18A 108.9
C19 C20 H18A 108.9
C14 C20 H18B 108.9
C19 C20 H18B 108.9
H18A C20 H18B 107.7
C10 C12 C13 121.40(13)
C10 C12 H19 119.3
C13 C12 H19 119.3
C7 C13 C12 121.06(12)
C7 C13 H20 119.5
C12 C13 H20 119.5
C6 C4 C3 121.88(11)
C6 C4 C5 120.43(10)
C3 C4 C5 117.65(10)
N3 C3 C4 121.93(11)
N3 C3 C2 121.65(10)
C4 C3 C2 116.40(10)

loop_
_geom_bond_atom_site_label_1
_geom_bond_atom_site_label_2
_geom_bond_distance
C1 N1 1.1431(17)
C1 C2 1.4360(16)
C2 C15 1.4017(16)
C2 C3 1.4122(17)
N2 C5 1.1452(17)
N3 C3 1.3525(15)
N3 H3A 0.8600
N3 H3B 0.8600
C6 C14 1.3949(18)
C6 C4 1.4092(16)
C6 C7 1.4956(15)
C7 C13 1.3836(18)
C7 C8 1.3910(17)
C8 C9 1.3850(17)
C8 H6 0.9300
C9 C10 1.386(2)
C9 H7 0.9300
C10 C12 1.3807(19)
C10 C11 1.5053(17)
C11 H9A 0.9600
C11 H9B 0.9600
C11 H9C 0.9600
C5 C4 1.4328(17)
C14 C15 1.4060(16)
C14 C20 1.5161(16)
C15 C16 1.5082(17)
C16 C17 1.535(2)
C16 H14A 0.9700
C16 H14B 0.9700
C17 C18 1.5253(17)
C17 H15A 0.9700
C17 H15B 0.9700
C18 C19 1.515(2)
C18 H16A 0.9700
C18 H16B 0.9700
C19 C20 1.5289(19)
C19 H17A 0.9700
C19 H17B 0.9700
C20 H18A 0.9700
C20 H18B 0.9700
C12 C13 1.3842(18)
C12 H19 0.9300
C13 H20 0.9300
C4 C3 1.4121(15)
